data_1561061
loop_
_publ_author_name
'Dong, Jun-Liang'
'He, Kun-Huan'
'Wang, Duo-Zhi'
'Zhang, Ying-Hui'
'Wang, Dan-Hong'

_publ_section_title
;
 Solvothermal syntheses, structures, and magnetic properties of three
 cobalt coordination polymers constructed from
 naphthalene-1,4-dicarboxylic acid and bis(imidazole) linkers
;
_journal_name_full 'Journal of Solid State Chemistry'
_journal_page_first 164
_journal_page_last 171
_journal_paper_doi 10.1016/j.jssc.2018.04.019
_journal_volume 263
_journal_year 2018
_chemical_formula_moiety '2(C30 H20 Co2 N4 O7), H2 O'
_chemical_formula_sum 'C60 H42 Co4 N8 O15'
_chemical_formula_weight 1350.74
_space_group_IT_number 14
_space_group_name_Hall '-P 2ybc'
_space_group_name_H-M_alt 'P 1 21/c 1'
_symmetry_cell_setting monoclinic
_symmetry_space_group_name_H-M 'P 1 21/c 1'
_atom_sites_solution_hydrogens geom
_atom_sites_solution_primary direct
_atom_sites_solution_secondary difmap
_cell_angle_alpha 90.00
_cell_angle_beta 129.85(2)
_cell_angle_gamma 90.00
_cell_formula_units_Z 2
_cell_length_a 10.557(2)
_cell_length_b 20.778(4)
_cell_length_c 16.379(5)
_cell_measurement_reflns_used 7460
_cell_measurement_temperature 295(2)
_cell_measurement_theta_max 27.2743
_cell_measurement_theta_min 2.1640
_cell_volume 2758.3(14)
_computing_structure_refinement 'SHELXL-97 (Sheldrick, 1997)'
_computing_structure_solution 'SHELXS-97 (Sheldrick, 1990)'
_diffrn_ambient_temperature 295(2)
_diffrn_measured_fraction_theta_full 0.989
_diffrn_measured_fraction_theta_max 0.989
_diffrn_measurement_device_type CCD
_diffrn_measurement_method '\w scans'
_diffrn_radiation_monochromator graphite
_diffrn_radiation_source 'fine-focus sealed tube'
_diffrn_radiation_type MoK\a
_diffrn_radiation_wavelength 0.71073
_diffrn_reflns_av_R_equivalents 0.1268
_diffrn_reflns_av_sigmaI/netI 0.1238
_diffrn_reflns_limit_h_max 11
_diffrn_reflns_limit_h_min -12
_diffrn_reflns_limit_k_max 24
_diffrn_reflns_limit_k_min -24
_diffrn_reflns_limit_l_max 19
_diffrn_reflns_limit_l_min -14
_diffrn_reflns_number 17565
_diffrn_reflns_theta_full 25.01
_diffrn_reflns_theta_max 25.01
_diffrn_reflns_theta_min 2.51
_diffrn_standards_decay_% none
_exptl_absorpt_coefficient_mu 1.262
_exptl_absorpt_correction_T_max 0.8842
_exptl_absorpt_correction_T_min 0.7516
_exptl_absorpt_correction_type multi-scan
_exptl_crystal_colour red
_exptl_crystal_density_diffrn 1.626
_exptl_crystal_density_method 'not measured'
_exptl_crystal_description block
_exptl_crystal_F_000 1372
_exptl_crystal_size_max 0.24
_exptl_crystal_size_mid 0.16
_exptl_crystal_size_min 0.10
_refine_diff_density_max 1.506
_refine_diff_density_min -1.221
_refine_diff_density_rms 0.158
_refine_ls_extinction_coef 0.0043(13)
_refine_ls_extinction_expression Fc^*^=kFc[1+0.001xFc^2^\l^3^/sin(2\q)]^-1/4^
_refine_ls_extinction_method SHELXL
_refine_ls_goodness_of_fit_ref 1.093
_refine_ls_hydrogen_treatment mixed
_refine_ls_matrix_type full
_refine_ls_number_parameters 516
_refine_ls_number_reflns 4814
_refine_ls_number_restraints 165
_refine_ls_restrained_S_all 1.097
_refine_ls_R_factor_all 0.1148
_refine_ls_R_factor_gt 0.0628
_refine_ls_shift/su_max 0.000
_refine_ls_shift/su_mean 0.000
_refine_ls_structure_factor_coef Fsqd
_refine_ls_weighting_details 'calc w=1/[\s^2^(Fo^2^)+(0.1280P)^2^+0.0000P] where P=(Fo^2^+2Fc^2^)/3'
_refine_ls_weighting_scheme calc
_refine_ls_wR_factor_gt 0.2336
_refine_ls_wR_factor_ref 0.2533
_reflns_number_gt 3459
_reflns_number_total 4814
_reflns_threshold_expression >2sigma(I)
_cod_data_source_file JSSC-2018-263-164.cif
_cod_data_source_block 3
_cod_original_cell_volume 2758.3(11)
_cod_original_sg_symbol_H-M P21/c
_cod_database_code 1561061

loop_
_symmetry_equiv_pos_as_xyz
'x, y, z'
'-x, y+1/2, -z+1/2'
'-x, -y, -z'
'x, -y-1/2, z-1/2'

loop_
_atom_site_label
_atom_site_type_symbol
_atom_site_fract_x
_atom_site_fract_y
_atom_site_fract_z
_atom_site_U_iso_or_equiv
_atom_site_adp_type
_atom_site_occupancy
_atom_site_symmetry_multiplicity
_atom_site_calc_flag
_atom_site_refinement_flags
_atom_site_disorder_assembly
_atom_site_disorder_group
Co1 Co 0.09662(10) 0.93385(4) 0.55720(6) 0.0288(3) Uani 1 1 d . . .
Co2 Co -0.30961(10) 0.91418(4) 0.39004(6) 0.0298(4) Uani 1 1 d . . .
O1 O -0.1337(5) 0.97925(19) 0.4891(3) 0.0266(10) Uani 1 1 d . . .
H1O H -0.1379 0.9893 0.5376 0.040 Uiso 1 1 d RD . .
O1W O -0.0884(14) 1.0078(6) 0.6958(7) 0.078(4) Uani 0.50 1 d PU . .
H1W1 H -0.0990 1.0418 0.6630 0.117 Uiso 0.50 1 d PRD . .
H1W2 H -0.0061 0.9871 0.7112 0.117 Uiso 0.50 1 d PR . .
O2 O -0.2422(5) 0.8650(2) 0.5218(3) 0.0360(12) Uani 1 1 d . . .
O3 O 0.0298(5) 0.8547(2) 0.6035(3) 0.0365(12) Uani 1 1 d . . .
O4 O -0.2269(6) 0.6509(2) 0.8432(3) 0.0400(12) Uani 1 1 d . . .
O5 O 0.0233(5) 0.6120(2) 0.9155(3) 0.0313(11) Uani 1 1 d . . .
O6 O 0.1969(5) 0.9709(2) 0.7104(3) 0.0417(13) Uani 1 1 d . . .
O7 O 0.4062(6) 1.0290(3) 0.7451(3) 0.0493(15) Uani 1 1 d . . .
N1 N 0.3324(7) 0.8973(3) 0.6187(4) 0.0331(13) Uani 1 1 d . . .
N2 N 0.5991(7) 0.8729(3) 0.7299(4) 0.0374(15) Uani 1 1 d . . .
N3 N 1.2218(13) 0.8336(6) 1.1310(7) 0.038(3) Uani 0.612(9) 1 d PU . 1
N3' N 1.1987(18) 0.8649(8) 1.1575(12) 0.031(4) Uani 0.388(9) 1 d PU . 2
N4 N 1.4537(16) 0.8666(6) 1.2845(10) 0.033(3) Uani 0.612(9) 1 d PU . 1
N4' N 1.455(3) 0.8884(11) 1.3066(18) 0.042(6) Uani 0.388(9) 1 d PU . 2
C1 C 1.4113(14) 0.8085(6) 1.2982(9) 0.047(3) Uani 0.612(9) 1 d PU . 1
H1A H 1.4709 0.7870 1.3629 0.056 Uiso 0.612(9) 1 calc PR . 1
C1' C 1.374(3) 0.8544(11) 1.3290(16) 0.054(6) Uani 0.388(9) 1 d PU . 2
H1' H 1.4222 0.8418 1.3979 0.065 Uiso 0.388(9) 1 calc PR . 2
C2 C 1.2689(14) 0.7854(6) 1.2044(9) 0.047(3) Uani 0.612(9) 1 d PU . 1
H2 H 1.2163 0.7464 1.1928 0.056 Uiso 0.612(9) 1 calc PR . 1
C2' C 1.209(3) 0.8390(12) 1.2413(17) 0.063(7) Uani 0.388(9) 1 d PU . 2
H2' H 1.1301 0.8176 1.2393 0.076 Uiso 0.388(9) 1 calc PR . 2
C3 C 1.337(2) 0.8770(8) 1.1804(14) 0.040(5) Uani 0.612(9) 1 d PU . 1
H3 H 1.3383 0.9123 1.1460 0.048 Uiso 0.612(9) 1 calc PR . 1
C3' C 1.337(3) 0.8971(11) 1.1985(18) 0.021(5) Uani 0.388(9) 1 d PU . 2
H3' H 1.3524 0.9225 1.1587 0.025 Uiso 0.388(9) 1 calc PR . 2
C4 C 1.0663(16) 0.8357(7) 1.0222(10) 0.042(3) Uani 0.612(9) 1 d PU . 1
C4' C 1.052(3) 0.8641(11) 1.0424(16) 0.038(5) Uani 0.388(9) 1 d PU . 2
C5 C 1.0507(14) 0.8751(6) 0.9470(9) 0.039(3) Uani 0.612(9) 1 d PU . 1
H5 H 1.1435 0.8942 0.9623 0.047 Uiso 0.612(9) 1 calc PR . 1
C5' C 1.025(2) 0.9153(9) 0.9789(14) 0.041(5) Uani 0.388(9) 1 d PU . 2
H5'A H 1.1042 0.9471 1.0049 0.049 Uiso 0.388(9) 1 calc PR . 2
C6 C 0.8964(16) 0.8856(7) 0.8497(10) 0.045(3) Uani 0.612(9) 1 d PU . 1
H6 H 0.8848 0.9139 0.8012 0.055 Uiso 0.612(9) 1 calc PR . 1
C6' C 0.876(3) 0.9182(11) 0.8750(17) 0.047(5) Uani 0.388(9) 1 d PU . 2
H6' H 0.8589 0.9507 0.8299 0.057 Uiso 0.388(9) 1 calc PR . 2
C7 C 0.7606(18) 0.8547(7) 0.8241(11) 0.025(3) Uani 0.612(9) 1 d PU . 1
C7' C 0.757(4) 0.8747(12) 0.839(2) 0.045(9) Uani 0.388(9) 1 d PDU . 2
C8 C 0.784(2) 0.8107(9) 0.8935(12) 0.032(4) Uani 0.612(9) 1 d PU . 1
H8 H 0.6951 0.7855 0.8722 0.039 Uiso 0.612(9) 1 calc PR . 1
C8' C 0.778(4) 0.8251(15) 0.905(2) 0.056(13) Uani 0.388(9) 1 d PDU . 2
H8' H 0.6934 0.7960 0.8811 0.067 Uiso 0.388(9) 1 calc PR . 2
C9 C 0.933(2) 0.8008(8) 0.9939(14) 0.038(4) Uani 0.612(9) 1 d PU . 1
H9 H 0.9424 0.7717 1.0407 0.045 Uiso 0.612(9) 1 calc PR . 1
C9' C 0.931(3) 0.8210(12) 1.008(2) 0.033(7) Uani 0.388(9) 1 d PDU . 2
H9' H 0.9494 0.7882 1.0532 0.040 Uiso 0.388(9) 1 calc PR . 2
C10 C 0.4584(7) 0.8762(3) 0.7156(5) 0.0318(16) Uani 1 1 d . . .
H10 H 0.4503 0.8650 0.7671 0.038 Uiso 1 1 calc R . .
C11 C 0.5629(9) 0.8944(4) 0.6361(5) 0.052(2) Uani 1 1 d . . .
H11 H 0.6356 0.8978 0.6224 0.063 Uiso 1 1 calc R . .
C12 C 0.4025(9) 0.9090(3) 0.5702(5) 0.0384(17) Uani 1 1 d . . .
H12 H 0.3447 0.9248 0.5016 0.046 Uiso 1 1 calc R . .
C13 C -0.0975(8) 0.8426(3) 0.5936(5) 0.0321(16) Uani 1 1 d . . .
C14 C -0.0858(8) 0.7962(3) 0.6696(5) 0.0337(16) Uani 1 1 d . . .
C15 C 0.0584(8) 0.7902(3) 0.7806(5) 0.0384(17) Uani 1 1 d . . .
C16 C 0.1986(9) 0.8316(4) 0.8313(5) 0.053(2) Uani 1 1 d U . .
H16 H 0.1987 0.8637 0.7917 0.063 Uiso 1 1 calc R . .
C17 C 0.3334(10) 0.8250(4) 0.9372(6) 0.065(3) Uani 1 1 d U . .
H17 H 0.4248 0.8515 0.9678 0.078 Uiso 1 1 calc R . .
C18 C 0.3337(10) 0.7780(4) 1.0000(6) 0.067(3) Uani 1 1 d U . .
H18 H 0.4234 0.7746 1.0722 0.080 Uiso 1 1 calc R . .
C19 C 0.2019(9) 0.7376(4) 0.9541(5) 0.052(2) Uani 1 1 d U . .
H19 H 0.2038 0.7066 0.9959 0.062 Uiso 1 1 calc R . .
C20 C 0.0617(8) 0.7416(3) 0.8443(5) 0.0367(17) Uani 1 1 d . . .
C21 C -0.0809(7) 0.7014(3) 0.7967(4) 0.0278(14) Uani 1 1 d . . .
C22 C -0.2179(8) 0.7103(3) 0.6914(5) 0.0344(16) Uani 1 1 d . . .
H22 H -0.3113 0.6852 0.6612 0.041 Uiso 1 1 calc R . .
C23 C -0.2180(8) 0.7570(3) 0.6292(5) 0.0317(15) Uani 1 1 d . . .
H23 H -0.3114 0.7614 0.5581 0.038 Uiso 1 1 calc R . .
C24 C -0.0929(8) 0.6515(3) 0.8579(4) 0.0295(15) Uani 1 1 d . . .
C25 C 0.3319(9) 1.0003(3) 0.7707(5) 0.0420(19) Uani 1 1 d . . .
C26 C 0.4198(9) 0.9997(3) 0.8901(5) 0.0370(17) Uani 1 1 d . C .
C27 C 0.5891(10) 0.9863(3) 0.9642(5) 0.0421(18) Uani 1 1 d . . .
H27 H 0.6489 0.9776 0.9417 0.051 Uiso 0.50 1 calc PR A 1
C28 C 0.3304(9) 1.0139(3) 0.9234(5) 0.0424(18) Uani 1 1 d . . .
H28 H 0.2186 1.0236 0.8734 0.051 Uiso 0.50 1 calc PR B 2
C29' C 0.1490(17) 1.0302(7) 0.8410(11) 0.047(4) Uani 0.50 1 d P C 1
H29' H 0.0986 1.0307 0.7692 0.057 Uiso 0.50 1 calc PR C 1
C29 C 0.6976(18) 0.9726(7) 0.9436(10) 0.041(4) Uani 0.50 1 d P D 2
H29 H 0.6540 0.9738 0.8731 0.049 Uiso 0.50 1 calc PR D 2
C30 C 0.860(2) 0.9577(8) 1.0184(11) 0.054(5) Uani 0.50 1 d P . .
H5' H 0.9206 0.9484 0.9965 0.065 Uiso 0.50 1 calc PR D 2
C30' C 0.0595(19) 1.0440(8) 0.8725(11) 0.047(4) Uani 0.50 1 d P . .
H30' H -0.0519 1.0543 0.8228 0.056 Uiso 0.50 1 calc PR C 1

loop_
_atom_site_aniso_label
_atom_site_aniso_U_11
_atom_site_aniso_U_22
_atom_site_aniso_U_33
_atom_site_aniso_U_23
_atom_site_aniso_U_13
_atom_site_aniso_U_12
Co1 0.0212(5) 0.0300(6) 0.0205(5) 0.0058(3) 0.0066(4) 0.0020(3)
Co2 0.0257(6) 0.0340(6) 0.0180(5) 0.0036(3) 0.0087(4) 0.0017(3)
O1 0.027(2) 0.025(2) 0.022(2) 0.0008(17) 0.0127(18) -0.0003(17)
O1W 0.050(7) 0.136(11) 0.042(6) 0.022(7) 0.026(6) -0.002(7)
O2 0.026(3) 0.047(3) 0.024(2) 0.011(2) 0.011(2) 0.004(2)
O3 0.024(3) 0.042(3) 0.032(2) 0.017(2) 0.013(2) 0.0086(19)
O4 0.032(3) 0.047(3) 0.035(3) 0.015(2) 0.018(2) 0.005(2)
O5 0.031(3) 0.026(2) 0.022(2) 0.0045(18) 0.010(2) 0.0031(18)
O6 0.030(3) 0.048(3) 0.025(2) 0.011(2) 0.007(2) 0.001(2)
O7 0.038(3) 0.063(3) 0.022(2) 0.007(2) 0.007(2) -0.017(3)
N1 0.029(3) 0.035(3) 0.026(3) 0.002(2) 0.013(2) 0.002(2)
N2 0.024(3) 0.056(4) 0.022(3) 0.005(3) 0.011(2) 0.007(3)
N3 0.028(5) 0.043(6) 0.028(5) 0.006(4) 0.010(4) 0.000(4)
N3' 0.018(7) 0.041(7) 0.026(6) 0.006(6) 0.011(5) 0.003(5)
N4 0.019(5) 0.042(7) 0.020(5) 0.007(5) 0.004(4) -0.001(5)
N4' 0.044(9) 0.042(10) 0.034(9) -0.001(7) 0.023(7) 0.002(7)
C1 0.027(6) 0.050(6) 0.034(5) 0.019(5) 0.006(4) -0.001(5)
C1' 0.053(10) 0.066(10) 0.041(8) 0.003(7) 0.029(7) -0.009(7)
C2 0.029(6) 0.048(6) 0.042(6) 0.014(5) 0.012(5) 0.000(5)
C2' 0.057(10) 0.070(10) 0.060(9) 0.003(8) 0.037(7) -0.006(7)
C3 0.039(7) 0.031(8) 0.039(8) 0.005(6) 0.019(6) 0.008(6)
C3' 0.018(8) 0.024(9) 0.017(8) 0.001(7) 0.009(6) 0.001(7)
C4 0.032(6) 0.040(7) 0.035(6) 0.004(5) 0.013(5) 0.003(5)
C4' 0.026(8) 0.039(9) 0.032(8) -0.009(7) 0.012(6) -0.003(7)
C5 0.028(6) 0.053(6) 0.031(5) 0.004(5) 0.016(4) -0.004(5)
C5' 0.036(8) 0.036(8) 0.032(8) 0.004(6) 0.013(6) -0.009(6)
C6 0.041(6) 0.059(7) 0.032(6) 0.006(5) 0.022(5) 0.012(5)
C6' 0.042(9) 0.038(8) 0.046(9) 0.003(7) 0.021(7) 0.000(7)
C7 0.023(6) 0.028(6) 0.018(5) 0.002(5) 0.011(4) 0.009(5)
C7' 0.046(11) 0.042(12) 0.039(11) -0.013(8) 0.025(8) 0.009(8)
C8 0.028(7) 0.035(7) 0.025(6) -0.007(5) 0.013(5) 0.005(5)
C8' 0.056(14) 0.052(15) 0.050(14) -0.014(8) 0.030(10) -0.010(9)
C9 0.037(7) 0.027(7) 0.035(7) 0.001(6) 0.016(5) 0.005(5)
C9' 0.032(9) 0.029(10) 0.027(9) 0.006(7) 0.014(7) 0.004(7)
C10 0.017(3) 0.042(4) 0.025(3) 0.001(3) 0.008(3) 0.005(3)
C11 0.034(4) 0.091(6) 0.033(4) 0.007(4) 0.022(3) 0.002(4)
C12 0.033(4) 0.052(4) 0.027(3) 0.008(3) 0.018(3) 0.012(3)
C13 0.029(4) 0.032(3) 0.022(3) 0.004(3) 0.010(3) 0.005(3)
C14 0.029(4) 0.034(4) 0.022(3) 0.008(3) 0.009(3) 0.002(3)
C15 0.026(4) 0.041(4) 0.034(4) 0.015(3) 0.012(3) 0.001(3)
C16 0.036(4) 0.052(4) 0.038(4) 0.022(3) 0.009(3) -0.006(3)
C17 0.035(4) 0.064(5) 0.046(4) 0.022(4) 0.003(3) -0.020(4)
C18 0.039(4) 0.066(5) 0.047(4) 0.022(4) 0.005(3) -0.018(4)
C19 0.038(4) 0.051(4) 0.029(4) 0.016(3) 0.005(3) -0.011(3)
C20 0.024(4) 0.041(4) 0.024(3) 0.013(3) 0.006(3) -0.003(3)
C21 0.023(3) 0.036(4) 0.021(3) 0.010(3) 0.012(3) 0.002(3)
C22 0.028(4) 0.043(4) 0.022(3) 0.003(3) 0.011(3) -0.005(3)
C23 0.023(3) 0.043(4) 0.020(3) 0.003(3) 0.010(3) 0.003(3)
C24 0.023(3) 0.036(4) 0.012(3) -0.004(3) 0.003(3) -0.006(3)
C25 0.040(4) 0.040(4) 0.027(4) 0.015(3) 0.012(3) 0.004(3)
C26 0.036(4) 0.040(4) 0.026(3) 0.012(3) 0.016(3) 0.010(3)
C27 0.052(5) 0.040(4) 0.031(4) 0.008(3) 0.024(3) 0.011(3)
C28 0.041(4) 0.043(4) 0.031(4) 0.009(3) 0.018(3) 0.008(3)
C29' 0.033(8) 0.060(10) 0.034(8) 0.019(7) 0.015(7) 0.024(7)
C29 0.049(9) 0.048(9) 0.015(6) -0.002(6) 0.016(6) 0.009(7)
C30 0.060(11) 0.053(10) 0.035(8) 0.004(7) 0.024(8) 0.029(8)
C30' 0.042(9) 0.065(11) 0.035(8) 0.010(7) 0.025(7) 0.019(8)

loop_
_atom_type_symbol
_atom_type_description
_atom_type_scat_dispersion_real
_atom_type_scat_dispersion_imag
_atom_type_scat_source
C C 0.0030 0.0020 'International Tables Vol C Tables 4.2.6.8 and 6.1.1.4'
H H 0.0000 0.0000 'International Tables Vol C Tables 4.2.6.8 and 6.1.1.4'
Co Co 0.3490 0.9720 'International Tables Vol C Tables 4.2.6.8 and 6.1.1.4'
N N 0.0060 0.0030 'International Tables Vol C Tables 4.2.6.8 and 6.1.1.4'
O O 0.0110 0.0060 'International Tables Vol C Tables 4.2.6.8 and 6.1.1.4'

loop_
_geom_angle_atom_site_label_1
_geom_angle_atom_site_label_2
_geom_angle_atom_site_label_3
_geom_angle
_geom_angle_site_symmetry_1
_geom_angle_site_symmetry_3
O1 Co1 O3 170.34(19) 3_576 .
O1 Co1 O1 81.01(18) 3_576 .
O3 Co1 O1 90.06(17) . .
O1 Co1 N1 92.6(2) 3_576 .
O3 Co1 N1 96.3(2) . .
O1 Co1 N1 173.59(19) . .
O1 Co1 O5 90.77(16) 3_576 4_575
O3 Co1 O5 94.06(18) . 4_575
O1 Co1 O5 97.48(16) . 4_575
N1 Co1 O5 81.70(19) . 4_575
O1 Co1 O6 92.72(17) 3_576 .
O3 Co1 O6 83.51(18) . .
O1 Co1 O6 89.77(17) . .
N1 Co1 O6 91.35(19) . .
O5 Co1 O6 172.36(17) 4_575 .
N4' Co2 O4 102.2(6) 1_354 4_575
N4' Co2 O1 146.6(6) 1_354 .
O4 Co2 O1 110.94(19) 4_575 .
N4' Co2 O2 91.6(7) 1_354 .
O4 Co2 O2 97.1(2) 4_575 .
O1 Co2 O2 88.20(18) . .
N4' Co2 O7 83.0(7) 1_354 3_576
O4 Co2 O7 90.7(2) 4_575 3_576
O1 Co2 O7 92.60(17) . 3_576
O2 Co2 O7 171.4(2) . 3_576
N4' Co2 N4 15.2(7) 1_354 1_354
O4 Co2 N4 87.1(4) 4_575 1_354
O1 Co2 N4 161.6(4) . 1_354
O2 Co2 N4 93.3(4) . 1_354
O7 Co2 N4 83.3(4) 3_576 1_354
Co2 O1 Co1 125.38(18) . 3_576
Co2 O1 Co1 106.14(18) . .
Co1 O1 Co1 98.99(18) 3_576 .
Co2 O1 H1O 110.1 . .
Co1 O1 H1O 105.1 3_576 .
Co1 O1 H1O 110.1 . .
H1W1 O1W H1W2 107.7 . .
C13 O2 Co2 123.5(5) . .
C13 O3 Co1 132.7(4) . .
C24 O4 Co2 129.5(4) . 4_576
C24 O5 Co1 127.1(5) . 4_576
C25 O6 Co1 123.7(5) . .
C25 O7 Co2 129.3(5) . 3_576
C10 N1 C12 104.1(6) . .
C10 N1 Co1 130.6(5) . .
C12 N1 Co1 123.0(4) . .
C10 N2 C11 107.3(6) . .
C10 N2 C7 128.1(8) . .
C11 N2 C7 124.5(8) . .
C10 N2 C7' 118.1(13) . .
C11 N2 C7' 129.1(14) . .
C7 N2 C7' 19.7(10) . .
C3 N3 C2 106.8(11) . .
C3 N3 C4 127.8(12) . .
C2 N3 C4 125.3(11) . .
C3' N3' C2' 108.8(17) . .
C3' N3' C4' 124.0(18) . .
C2' N3' C4' 126.8(18) . .
C3 N4 C1 103.0(13) . .
C3 N4 Co2 126.5(13) . 1_756
C1 N4 Co2 127.6(9) . 1_756
C1' N4' C3' 102(2) . .
C1' N4' Co2 134.0(18) . 1_756
C3' N4' Co2 123(2) . 1_756
N4 C1 C2 111.5(11) . .
N4 C1 H1A 124.2 . .
C2 C1 H1A 124.2 . .
N4' C1' C2' 116(2) . .
N4' C1' H1' 122.2 . .
C2' C1' H1' 122.2 . .
C1 C2 N3 104.1(11) . .
C1 C2 H2 128.0 . .
N3 C2 H2 128.0 . .
C1' C2' N3' 101(2) . .
C1' C2' H2' 129.7 . .
N3' C2' H2' 129.7 . .
N3 C3 N4 114.4(16) . .
N3 C3 H3 122.8 . .
N4 C3 H3 122.8 . .
N3' C3' N4' 112(2) . .
N3' C3' H3' 123.9 . .
N4' C3' H3' 123.9 . .
C9 C4 C5 119.7(12) . .
C9 C4 N3 120.3(13) . .
C5 C4 N3 119.9(12) . .
C9' C4' C5' 120.7(19) . .
C9' C4' N3' 118(2) . .
C5' C4' N3' 119.4(18) . .
C6 C5 C4 119.6(12) . .
C6 C5 H5 120.2 . .
C4 C5 H5 120.2 . .
C4' C5' C6' 118.7(18) . .
C4' C5' H5'A 120.6 . .
C6' C5' H5'A 120.6 . .
C7 C6 C5 120.5(12) . .
C7 C6 H6 119.7 . .
C5 C6 H6 119.7 . .
C7' C6' C5' 121(2) . .
C7' C6' H6' 119.6 . .
C5' C6' H6' 119.6 . .
C8 C7 C6 117.8(13) . .
C8 C7 N2 122.4(13) . .
C6 C7 N2 119.7(11) . .
C6' C7' C8' 121(3) . .
C6' C7' N2 124(2) . .
C8' C7' N2 115(2) . .
C7 C8 C9 124.1(18) . .
C7 C8 H8 118.0 . .
C9 C8 H8 118.0 . .
C7' C8' C9' 117(3) . .
C7' C8' H8' 121.3 . .
C9' C8' H8' 121.3 . .
C4 C9 C8 117.4(18) . .
C4 C9 H9 121.3 . .
C8 C9 H9 121.3 . .
C4' C9' C8' 121(3) . .
C4' C9' H9' 119.6 . .
C8' C9' H9' 119.6 . .
N1 C10 N2 111.8(6) . .
N1 C10 H10 124.1 . .
N2 C10 H10 124.1 . .
C12 C11 N2 105.8(7) . .
C12 C11 H11 127.1 . .
N2 C11 H11 127.1 . .
C11 C12 N1 110.9(6) . .
C11 C12 H12 124.5 . .
N1 C12 H12 124.5 . .
O3 C13 O2 126.0(6) . .
O3 C13 C14 119.9(5) . .
O2 C13 C14 114.1(6) . .
C23 C14 C15 118.9(6) . .
C23 C14 C13 117.5(5) . .
C15 C14 C13 123.6(6) . .
C16 C15 C20 117.9(6) . .
C16 C15 C14 122.8(6) . .
C20 C15 C14 119.3(6) . .
C17 C16 C15 121.4(7) . .
C17 C16 H16 119.3 . .
C15 C16 H16 119.3 . .
C16 C17 C18 120.3(7) . .
C16 C17 H17 119.9 . .
C18 C17 H17 119.9 . .
C19 C18 C17 119.8(7) . .
C19 C18 H18 120.1 . .
C17 C18 H18 120.1 . .
C18 C19 C20 121.8(7) . .
C18 C19 H19 119.1 . .
C20 C19 H19 119.1 . .
C19 C20 C15 118.8(6) . .
C19 C20 C21 122.1(6) . .
C15 C20 C21 119.0(5) . .
C22 C21 C20 119.6(6) . .
C22 C21 C24 117.3(6) . .
C20 C21 C24 123.1(5) . .
C21 C22 C23 120.8(6) . .
C21 C22 H22 119.6 . .
C23 C22 H22 119.6 . .
C14 C23 C22 122.3(5) . .
C14 C23 H23 118.9 . .
C22 C23 H23 118.9 . .
O5 C24 O4 124.5(6) . .
O5 C24 C21 119.4(6) . .
O4 C24 C21 116.0(5) . .
O7 C25 O6 127.4(6) . .
O7 C25 C26 115.7(6) . .
O6 C25 C26 116.9(7) . .
C28 C26 C27 120.8(6) . .
C28 C26 C25 119.3(6) . .
C27 C26 C25 119.9(7) . .
C26 C27 C29 127.7(8) . .
C26 C27 C28 119.0(7) . 3_677
C29 C27 C28 113.4(8) . 3_677
C26 C27 H27 120.5 . .
C29 C27 H27 7.1 . .
C28 C27 H27 120.5 3_677 .
C26 C28 C27 120.2(7) . 3_677
C26 C28 C29' 119.1(8) . .
C27 C28 C29' 120.6(9) 3_677 .
C26 C28 H28 119.9 . .
C27 C28 H28 119.9 3_677 .
C29' C28 H28 0.9 . .
C30' C29' C28 119.8(12) . .
C30' C29' H29' 120.1 . .
C28 C29' H29' 120.1 . .
C30 C29 C27 125.3(12) . .
C30 C29 H29 117.3 . .
C27 C29 H29 117.3 . .
C29 C30 C30' 122.4(16) . 3_677
C29 C30 H5' 118.8 . .
C30' C30 H5' 118.8 3_677 .
C29' C30' C30 118.4(14) . 3_677
C29' C30' H30' 120.8 . .
C30 C30' H30' 120.8 3_677 .

loop_
_geom_bond_atom_site_label_1
_geom_bond_atom_site_label_2
_geom_bond_distance
_geom_bond_site_symmetry_2
Co1 O1 2.090(4) 3_576
Co1 O3 2.112(5) .
Co1 O1 2.137(4) .
Co1 N1 2.139(6) .
Co1 O5 2.143(4) 4_575
Co1 O6 2.146(5) .
Co2 N4' 1.99(3) 1_354
Co2 O4 2.009(5) 4_575
Co2 O1 2.012(4) .
Co2 O2 2.059(4) .
Co2 O7 2.107(5) 3_576
Co2 N4 2.162(13) 1_354
O1 Co1 2.090(4) 3_576
O1 H1O 0.8502 .
O1W H1W1 0.8500 .
O1W H1W2 0.8500 .
O2 C13 1.277(8) .
O3 C13 1.271(9) .
O4 C24 1.274(8) .
O4 Co2 2.009(5) 4_576
O5 C24 1.258(8) .
O5 Co1 2.143(4) 4_576
O6 C25 1.256(9) .
O7 C25 1.253(9) .
O7 Co2 2.107(5) 3_576
N1 C10 1.332(8) .
N1 C12 1.411(9) .
N2 C10 1.349(9) .
N2 C11 1.398(9) .
N2 C7 1.435(15) .
N2 C7' 1.47(3) .
N3 C3 1.30(2) .
N3 C2 1.390(15) .
N3 C4 1.457(15) .
N3' C3' 1.33(3) .
N3' C2' 1.41(3) .
N3' C4' 1.49(2) .
N4 C3 1.33(2) .
N4 C1 1.354(18) .
N4 Co2 2.162(13) 1_756
N4' C1' 1.33(4) .
N4' C3' 1.38(3) .
N4' Co2 1.99(3) 1_756
C1 C2 1.375(16) .
C1 H1A 0.9300 .
C1' C2' 1.41(3) .
C1' H1' 0.9300 .
C2 H2 0.9300 .
C2' H2' 0.9300 .
C3 H3 0.9300 .
C3' H3' 0.9300 .
C4 C9 1.37(3) .
C4 C5 1.398(18) .
C4' C9' 1.35(4) .
C4' C5' 1.38(3) .
C5 C6 1.384(16) .
C5 H5 0.9300 .
C5' C6' 1.39(3) .
C5' H5'A 0.9300 .
C6 C7 1.37(2) .
C6 H6 0.9300 .
C6' C7' 1.34(4) .
C6' H6' 0.9300 .
C7 C8 1.352(18) .
C7' C8' 1.400(10) .
C8 C9 1.378(16) .
C8 H8 0.9300 .
C8' C9' 1.406(10) .
C8' H8' 0.9300 .
C9 H9 0.9300 .
C9' H9' 0.9300 .
C10 H10 0.9300 .
C11 C12 1.335(10) .
C11 H11 0.9300 .
C12 H12 0.9300 .
C13 C14 1.515(9) .
C14 C23 1.366(9) .
C14 C15 1.446(8) .
C15 C16 1.430(10) .
C15 C20 1.436(9) .
C16 C17 1.375(9) .
C16 H16 0.9300 .
C17 C18 1.417(11) .
C17 H17 0.9300 .
C18 C19 1.366(11) .
C18 H18 0.9300 .
C19 C20 1.422(8) .
C19 H19 0.9300 .
C20 C21 1.439(9) .
C21 C22 1.380(8) .
C21 C24 1.503(9) .
C22 C23 1.406(9) .
C22 H22 0.9300 .
C23 H23 0.9300 .
C25 C26 1.536(9) .
C26 C28 1.391(10) .
C26 C27 1.402(10) .
C27 C29 1.415(17) .
C27 C28 1.451(9) 3_677
C27 H27 0.9300 .
C28 C27 1.451(9) 3_677
C28 C29' 1.514(15) .
C28 H28 0.9300 .
C29' C30' 1.37(2) .
C29' H29' 0.9300 .
C29 C30 1.36(2) .
C29 H29 0.9300 .
C30 C30' 1.405(19) 3_677
C30 H5' 0.9300 .
C30' C30 1.405(19) 3_677
C30' H30' 0.9300 .

loop_
_geom_hbond_atom_site_label_D
_geom_hbond_atom_site_label_H
_geom_hbond_atom_site_label_A
_geom_hbond_distance_DH
_geom_hbond_distance_HA
_geom_hbond_distance_DA
_geom_hbond_angle_DHA
_geom_hbond_site_symmetry_A
O1 H1O O1W 0.85 2.32 3.159(9) 166.9 .
O1W H1W1 O5 0.85 2.40 3.177(13) 153.1 2_556
O1W H1W2 O6 0.85 2.18 2.965(13) 154.0 .
